data_2006579
loop_
_publ_author_name
'Meyers, Cal Y.'
'Hou, Yuqing'
'Kolb, Vera M.'
'Robinson, Paul D.'

_publ_section_title
;(1<i>R</i>,2<i>R</i>)-4-Methylurazole-\a-<small>D</small>-pyranosyl-2-deoxyriboside
 from Reaction of 4-Methylurazole with 2-Deoxy-<small>D</small>-ribose
;
_journal_issue 10
_journal_name_full 'Acta Crystallographica Section C'
_journal_page_first 1502
_journal_page_last 1505
_journal_paper_doi 10.1107/S0108270197007476
_journal_volume 53
_journal_year 1997
_chemical_formula_moiety 'C8 H13 N3 O5'
_chemical_formula_sum 'C8 H13 N3 O5'
_chemical_formula_weight 231.21
_chemical_name_systematic
;
1-(2-deoxy-\a-D-erythro-pentopyranosyl)-1-(R),2-(R)-4-methyl-4-
triazolidine-3,5-dione
;
_space_group_IT_number 4
_symmetry_cell_setting monoclinic
_symmetry_space_group_name_Hall 'P 2yb'
_symmetry_space_group_name_H-M 'P 1 21 1'
_cell_angle_alpha 90.00
_cell_angle_beta 106.347(10)
_cell_angle_gamma 90.00
_cell_formula_units_Z 2
_cell_length_a 9.9110(15)
_cell_length_b 5.404(2)
_cell_length_c 10.0873(13)
_cell_measurement_reflns_used 25
_cell_measurement_temperature 296
_cell_measurement_theta_max 18.78
_cell_measurement_theta_min 11.49
_cell_volume 518.4(2)
_computing_cell_refinement 'MSC/AFC Diffractometer Control Software'
_computing_data_collection
;
MSC/AFC Diffractometer Control Software (Molecular Structure Corporation,
1996)
;
_computing_data_reduction 'TEXSAN PROCESS  (Molecular Structure Corporation, 1995)'
_computing_molecular_graphics 'TEXSAN, ORTEP (Johnson, 1965)'
_computing_publication_material 'TEXSAN, SHELXL93 and PLATON (Spek, 1990)'
_computing_structure_refinement 'TEXSAN LS and SHELXL93 (Sheldrick, 1993)'
_computing_structure_solution 'TEXSAN, SHELXS86 (Sheldrick, 1985)'
_diffrn_ambient_temperature 296
_diffrn_measurement_device_type 'Rigaku AFC-5S'
_diffrn_measurement_method '\w (rate 4\% min^-1^ in \w)'
_diffrn_radiation_monochromator graphite
_diffrn_radiation_source 'X-ray tube'
_diffrn_radiation_type 'Mo K\a'
_diffrn_radiation_wavelength 0.71069
_diffrn_reflns_av_R_equivalents 0.0259
_diffrn_reflns_av_sigmaI/netI 0.0379
_diffrn_reflns_limit_h_max 13
_diffrn_reflns_limit_h_min 0
_diffrn_reflns_limit_k_max 7
_diffrn_reflns_limit_k_min 0
_diffrn_reflns_limit_l_max 13
_diffrn_reflns_limit_l_min -14
_diffrn_reflns_number 1839
_diffrn_reflns_theta_max 30.05
_diffrn_reflns_theta_min 2.10
_diffrn_standards_decay_% 0.40
_diffrn_standards_interval_count 150
_diffrn_standards_number 3
_exptl_absorpt_coefficient_mu 0.124
_exptl_absorpt_correction_T_max 1.0000
_exptl_absorpt_correction_T_min 1.0000
_exptl_absorpt_correction_type none
_exptl_crystal_colour colorless
_exptl_crystal_density_diffrn 1.481
_exptl_crystal_density_method 'not measured'
_exptl_crystal_description bladed
_exptl_crystal_F_000 244
_exptl_crystal_size_max 0.43
_exptl_crystal_size_mid 0.31
_exptl_crystal_size_min 0.11
_refine_diff_density_max 0.241
_refine_diff_density_min -0.224
_refine_ls_abs_structure_details 'ascertained from the known configuration of the D-2-deoxyribose substrate'
_refine_ls_abs_structure_Flack 0.3(17)
_refine_ls_extinction_method none
_refine_ls_goodness_of_fit_all 1.046
_refine_ls_goodness_of_fit_obs 1.111
_refine_ls_hydrogen_treatment 'H atoms treated by a mixture of independent and constrained refinement'
_refine_ls_matrix_type full
_refine_ls_number_parameters 158
_refine_ls_number_reflns 1666
_refine_ls_number_restraints 1
_refine_ls_restrained_S_all 1.046
_refine_ls_restrained_S_obs 1.111
_refine_ls_R_factor_all 0.0728
_refine_ls_R_factor_gt 0.0383
_refine_ls_shift/esd_max 0.000
_refine_ls_shift/esd_mean 0.000
_refine_ls_structure_factor_coef Fsqd
_refine_ls_weighting_details 'w = 1/[\s^2^(Fo^2^)+(0.0700P)^2^] where P=(Fo^2^+2Fc^2^)/3'
_refine_ls_weighting_scheme calc
_refine_ls_wR_factor_all 0.1200
_refine_ls_wR_factor_ref 0.1037
_reflns_number_gt 1150
_reflns_number_total 1666
_reflns_threshold_expression I>2\s(I)
_cod_data_source_file fg1326.cif
_cod_data_source_block default
_cod_original_sg_symbol_Hall 'P 2y1'
_cod_original_sg_symbol_H-M 'P 21'
_cod_database_code 2006579

loop_
_symmetry_equiv_pos_as_xyz
'x, y, z'
'-x, y+1/2, -z'

loop_
_atom_site_aniso_label
_atom_site_aniso_U_11
_atom_site_aniso_U_22
_atom_site_aniso_U_33
_atom_site_aniso_U_12
_atom_site_aniso_U_13
_atom_site_aniso_U_23
N1 .0341(10) .0341(12) .0344(10) .0041(10) .0139(8) .0050(10)
N2 .0312(10) .0405(13) .0362(11) .0045(10) .0139(9) .0055(10)
C3 .0354(12) .0345(14) .0306(11) -.0020(12) .0089(9) -.0024(11)
N4 .0366(11) .0342(12) .0294(10) .0009(10) .0122(8) .0026(9)
C5 .0363(12) .0313(13) .0266(10) -.0017(11) .0098(9) -.0011(10)
O6 .0402(10) .0504(12) .0468(10) .0073(11) .0220(8) .0078(11)
O7 .0433(10) .0484(13) .0451(10) .0120(10) .0136(8) .0105(10)
C8 .062(2) .050(2) .0409(15) .004(2) .0247(14) .0149(15)
C1' .0358(12) .0241(11) .0332(11) -.0002(10) .0134(10) .0035(10)
C2' .0357(12) .0297(12) .0327(11) -.0082(11) .0113(9) -.0001(10)
C3' .0350(12) .0187(10) .0403(12) .0041(10) .0187(10) .0051(10)
C4' .0384(13) .0290(12) .0327(12) .0005(11) .0091(10) .0055(10)
C5' .0337(12) .0334(13) .0383(12) -.0034(12) .0069(10) .0071(12)
O6' .0361(9) .0268(9) .0365(9) -.0029(8) .0102(7) .0067(8)
O7' .0435(11) .0241(9) .0529(12) .0051(9) .0279(9) .0109(9)
O8' .0676(14) .0248(10) .0535(12) .0023(11) .0369(11) .0021(9)

loop_
_atom_site_label
_atom_site_fract_x
_atom_site_fract_y
_atom_site_fract_z
_atom_site_U_iso_or_equiv
_atom_site_thermal_displace_type
_atom_site_calc_flag
_atom_site_refinement_flags
_atom_site_occupancy
_atom_site_disorder_group
_atom_site_type_symbol
N1 .7008(2) .7398(5) -.2121(2) .0333(5) Uani d . 1 . N
N2 .5874(2) .9035(5) -.2194(2) .0351(5) Uani d . 1 . N
C3 .5769(3) 1.0628(6) -.3255(3) .0336(5) Uani d . 1 . C
N4 .6988(2) 1.0330(5) -.3653(2) .0328(5) Uani d . 1 . N
C5 .7762(3) .8383(5) -.2976(3) .0312(5) Uani d . 1 . C
O6 .8884(2) .7628(5) -.3074(2) .0438(5) Uani d . 1 . O
O7 .4813(2) 1.2064(4) -.3745(2) .0453(5) Uani d . 1 . O
C8 .7339(4) 1.1752(7) -.4735(3) .0489(8) Uani d . 1 . C
C1' .7740(3) .6404(5) -.0790(3) .0303(5) Uani d . 1 . C
C2' .6772(3) .4903(5) -.0173(3) .0324(5) Uani d . 1 . C
C3' .7589(3) .3951(4) .1236(3) .0297(5) Uani d . 1 . C
C4' .8264(3) .6115(5) .2148(3) .0336(6) Uani d . 1 . C
C5' .9167(3) .7527(6) .1421(3) .0358(6) Uani d . 1 . C
O6' .8367(2) .8414(4) .0093(2) .0331(4) Uani d . 1 . O
O7' .6676(2) .2628(4) .1861(2) .0373(5) Uani d . 1 . O
O8' .7241(3) .7789(4) .2366(2) .0446(5) Uani d . 1 . O
H1' .8492(3) .5317(5) -.0902(3) .036 Uiso calc R 1 . H
H2'a .5998(3) .5929(5) -.0088(3) .039 Uiso calc R 1 . H
H2'b .6387(3) .3522(5) -.0775(3) .039 Uiso calc R 1 . H
H3' .8330(3) .2832(4) .1130(3) .036 Uiso calc R 1 . H
H4' .8848(3) .5498(5) .3038(3) .040 Uiso calc R 1 . H
H5'a .9601(3) .8920(6) .1989(3) .043 Uiso calc R 1 . H
H5'b .9912(3) .6455(6) .1308(3) .043 Uiso calc R 1 . H
H8a .715(2) 1.3471(10) -.4632(16) .073 Uiso calc R 1 . H
H8b .678(2) 1.118(3) -.5622(3) .073 Uiso calc R 1 . H
H8c .8319(8) 1.154(4) -.4666(17) .073 Uiso calc R 1 . H
H2 .516(3) .845(7) -.203(3) .041(9) Uiso d . 1 . H
H7' .681(5) .135(10) .188(4) .061(14) Uiso d . 1 . H
H8' .685(5) .704(11) .281(5) .080(15) Uiso d . 1 . H

loop_
_atom_type_symbol
_atom_type_description
_atom_type_scat_dispersion_real
_atom_type_scat_dispersion_imag
_atom_type_scat_source
C C 0.0033 0.0016 'International Tables Vol C Tables 4.2.6.8 and 6.1.1.4'
H H 0.0000 0.0000 'International Tables Vol C Tables 4.2.6.8 and 6.1.1.4'
N N 0.0061 0.0033 'International Tables Vol C Tables 4.2.6.8 and 6.1.1.4'
O O 0.0106 0.0060 'International Tables Vol C Tables 4.2.6.8 and 6.1.1.4'

loop_
_geom_angle_atom_site_label_1
_geom_angle_atom_site_label_2
_geom_angle_atom_site_label_3
_geom_angle
_geom_angle_publ_flag
C1' O6' C5' 110.9(2) no
C5 N1 N2 106.6(2) no
C5 N1 C1' 120.1(2) no
N2 N1 C1' 117.8(2) no
C3 N2 N1 108.8(2) no
C5 N4 C3 110.9(2) no
C5 N4 C8 124.2(2) no
C3 N4 C8 124.6(2) no
O6' C1' N1 108.3(2) no
O6' C1' C2' 111.4(2) no
N1 C1' C2' 111.8(2) no
C3' C2' C1' 109.5(2) no
O7' C3' C2' 110.2(2) no
O7' C3' C4' 110.0(2) no
C2' C3' C4' 109.5(2) no
O7 C3 N2 127.2(3) no
O7 C3 N4 126.8(3) no
N2 C3 N4 106.0(2) no
O8' C4' C5' 107.4(2) no
O8' C4' C3' 111.8(2) no
C5' C4' C3' 108.3(2) no
O6 C5 N4 128.0(2) no
O6 C5 N1 125.8(3) no
N4 C5 N1 106.2(2) no
O6' C5' C4' 112.0(2) no
C3' O7' H7' 111(4) no
C4' O8' H8' 104(4) no
C3 N2 H2 121(2) no
N1 N2 H2 117(2) no

loop_
_geom_bond_atom_site_label_1
_geom_bond_atom_site_label_2
_geom_bond_site_symmetry_2
_geom_bond_distance
_geom_bond_publ_flag
O6 C5 . 1.214(3) no
O6' C1' . 1.431(3) no
O6' C5' . 1.433(3) no
O7 C3 . 1.216(4) no
O7' C3' . 1.431(3) no
O8' C4' . 1.422(4) no
N1 C5 . 1.396(3) no
N1 N2 . 1.416(3) no
N1 C1' . 1.439(3) no
N2 C3 . 1.355(3) no
N4 C5 . 1.367(4) no
N4 C3 . 1.386(3) no
N4 C8 . 1.455(3) no
C1' C2' . 1.517(3) no
C2' C3' . 1.515(4) no
C3' C4' . 1.521(4) no
C4' C5' . 1.514(4) no
O7' H7' . .70(5) no
O8' H8' . .78(5) no
N2 H2 . .83(3) no

loop_
_geom_hbond_atom_site_label_D
_geom_hbond_atom_site_label_H
_geom_hbond_atom_site_label_A
_geom_hbond_site_symmetry_A
_geom_hbond_distance_DH
_geom_hbond_distance_HA
_geom_hbond_distance_DA
_geom_hbond_angle_DHA
_geom_hbond_publ_flag
N2 H2 O7' 2_655 0.83(3) 1.93(3) 2.749(3) 169(3) yes
O8' H8' O7 2_645 0.79(5) 2.12(5) 2.798(4) 145(6) yes
O7' H7' O8' 1_545 0.70(5) 2.00(5) 2.693(3) 168(5) yes
C5' H5'a O6 2_755 0.97 2.56 3.507(4) 166 yes

loop_
_geom_torsion_atom_site_label_1
_geom_torsion_atom_site_label_2
_geom_torsion_atom_site_label_3
_geom_torsion_atom_site_label_4
_geom_torsion
_geom_torsion_publ_flag
C5 N1 N2 C3 12.3(3) no
C1' N1 N2 C3 150.8(2) no
C5' O6' C1' N1 -177.4(2) no
C5' O6' C1' C2' 59.3(3) no
C5 N1 C1' O6' 70.3(3) no
N2 N1 C1' O6' -62.4(3) no
C5 N1 C1' C2' -166.6(2) no
N2 N1 C1' C2' 60.7(3) no
O6' C1' C2' C3' -57.5(3) no
N1 C1' C2' C3' -178.8(2) no
C1' C2' C3' O7' 177.3(2) no
C1' C2' C3' C4' 56.1(3) no
N1 N2 C3 O7 169.2(3) no
N1 N2 C3 N4 -11.9(3) no
C5 N4 C3 O7 -173.8(3) no
C8 N4 C3 O7 1.1(5) no
C5 N4 C3 N2 7.3(3) no
C8 N4 C3 N2 -177.7(3) no
O7' C3' C4' O8' -59.4(3) no
C2' C3' C4' O8' 62.0(3) no
O7' C3' C4' C5' -177.5(2) no
C2' C3' C4' C5' -56.2(3) no
C3 N4 C5 O6 -179.5(3) no
C8 N4 C5 O6 5.6(5) no
C3 N4 C5 N1 0.3(3) no
C8 N4 C5 N1 -174.7(3) no
N2 N1 C5 O6 172.3(3) no
C1' N1 C5 O6 34.9(4) no
N2 N1 C5 N4 -7.5(3) no
C1' N1 C5 N4 -144.8(2) no
C1' O6' C5' C4' -60.5(3) no
O8' C4' C5' O6' -62.3(3) no
C3' C4' C5' O6' 58.6(3) no
H7' O7' C3' C2' 109(4) no
H7' O7' C3' C4' -130(4) no
H8' O8' C4' C3' 67(4) no
H8' O8' C4' C5' -174(4) no
C1' N1 N2 H2 -67(2) no
C5 N1 N2 H2 155(2) no
H2 N2 C3 O7 29(3) no
H2 N2 C3 N4 -152(3) no

loop_
_cod_related_entry_id
_cod_related_entry_database
_cod_related_entry_code
1 ChemSpider 21186259
